data_7159367
loop_
_publ_author_name
'Hansen, Nicolai S. B.'
'Monda, Fabrizio'
'Bro, Frederik Simonsen'
'Liu, Xiyue'
'Ahlquist, M&#xe5;rten S G'
'Madsen, Robert'

_publ_section_title
;
 Development and mechanistic investigation of the dehydrogenation of
 alcohols with an iron(III) salen catalyst.
;
_journal_issue 23
_journal_name_full 'Organic &amp; biomolecular chemistry'
_journal_page_first 4794
_journal_page_last 4800
_journal_paper_doi 10.1039/d3ob00466j
_journal_volume 21
_journal_year 2023
_chemical_absolute_configuration syn
_chemical_formula_moiety 'C20 H20 Cl Fe N2 O2'
_chemical_formula_sum 'C20 H20 Cl Fe N2 O2'
_chemical_formula_weight 411.68
_chemical_name_systematic '(1R,2R)-N,N?-Bis(salicylidene)-1,2-cyclohexanediaminoiron(III) chloride'
_space_group_crystal_system monoclinic
_space_group_IT_number 4
_space_group_name_Hall 'P 2yb'
_space_group_name_H-M_alt 'P 1 21 1'
_atom_sites_solution_hydrogens geom
_atom_sites_solution_primary dual
_audit_creation_date 2023-05-05
_audit_creation_method
;
Olex2 1.5
(compiled 2023.03.06 svn.rbb2c1857 for OlexSys, GUI svn.r6748)
;
_audit_update_record
;
2023-05-09 deposited with the CCDC.	2023-05-23 downloaded from the CCDC.
;
_cell_angle_alpha 90
_cell_angle_beta 92.3420(10)
_cell_angle_gamma 90
_cell_formula_units_Z 4
_cell_length_a 8.63690(10)
_cell_length_b 15.1727(2)
_cell_length_c 13.7486(2)
_cell_measurement_reflns_used 7625
_cell_measurement_temperature 120.00(10)
_cell_measurement_theta_max 76.2030
_cell_measurement_theta_min 5.1430
_cell_volume 1800.18(4)
_computing_cell_refinement 'CrysAlisPro 1.171.42.49 (Rigaku OD, 2022)'
_computing_data_collection 'CrysAlisPro 1.171.42.49 (Rigaku OD, 2022)'
_computing_data_reduction 'CrysAlisPro 1.171.42.49 (Rigaku OD, 2022)'
_computing_molecular_graphics 'Olex2 1.5 (Dolomanov et al., 2009)'
_computing_publication_material 'Olex2 1.5 (Dolomanov et al., 2009)'
_computing_structure_refinement 'SHELXL 2018/3 (Sheldrick, 2015)'
_computing_structure_solution 'SHELXT 2018/2 (Sheldrick, 2018)'
_diffrn_ambient_environment N~2~
_diffrn_ambient_temperature 120.00(10)
_diffrn_detector 'CCD plate'
_diffrn_detector_area_resol_mean 5.3073
_diffrn_detector_type Atlas
_diffrn_measured_fraction_theta_full 1.000
_diffrn_measured_fraction_theta_max 0.990
_diffrn_measurement_details
;
List of Runs (angles in degrees, time in seconds):

  # Type    Start    End  Width  t~exp~   \w     \q     \k     \f   Frames
#--------------------------------------------------------------------------
  1  \w   -113.00 -13.00   1.00    4.46    --  -40.81 -54.00 166.00  100
  2  \w    -10.00  31.00   1.00    4.46    --  -40.81  54.00 -49.00   41
  3  \w    -52.00 -13.00   1.00    4.46    --  -40.81  54.00 -49.00   39
  4  \w     63.00  92.00   1.00    4.46    --   40.81  54.00 -49.00   29
  5  \w     68.00 124.00   1.00   17.82    --  112.00 -54.00 166.00   56
  6  \w    114.00 178.00   1.00   17.82    --  112.00  54.00 -49.00   64
  7  \w     35.00  96.00   1.00    4.46    --   40.81-125.00-180.00   61
  8  \w     -6.00  19.00   1.00    4.46    --   40.81 -54.00 166.00   25
  9  \w      9.00  79.00   1.00    4.46    --   40.81 -99.00   0.00   70
 10  \w     37.00  63.00   1.00   17.82    --  112.00-111.00-180.00   26
 11  \w     36.00  98.00   1.00   17.82    --  112.00 -95.00  90.00   62
 12  \w     39.00 104.00   1.00   17.82    --  112.00 -95.00-150.00   65
 13  \w    105.00 178.00   1.00   17.82    --  112.00  77.00-120.00   73
 14  \w    140.00 166.00   1.00   17.82    --  112.00  30.00  90.00   26
 15  \w     94.00 120.00   1.00   17.82    --  112.00 -77.00 -30.00   26
 16  \w     38.00  68.00   1.00   17.82    --  112.00 -30.00-120.00   30
 17  \w     81.00 139.00   1.00   17.82    --  112.00 -30.00-120.00   58
 18  \w     60.00  86.00   1.00   17.82    --  112.00  15.00 -90.00   26
 19  \w    108.00 134.00   1.00   17.82    --  112.00  15.00 -90.00   26
 20  \w     39.00  64.00   1.00   17.82    --  112.00 -77.00 -30.00   25
 21  \w     84.00 135.00   1.00   17.82    --  112.00  30.00  90.00   51
 22  \w     74.00 107.00   1.00   17.82    --  112.00-111.00-180.00   33
 23  \w     56.00  89.00   1.00   17.82    --  112.00-111.00  30.00   33
;
_diffrn_measurement_device 'four-circle diffractometer'
_diffrn_measurement_device_type 'SuperNova, Dual, Cu at home/near, Atlas'
_diffrn_measurement_method '\w scans'
_diffrn_orient_matrix_type 'CrysAlisPro convention (1999,Acta A55,543-557)'
_diffrn_orient_matrix_UB_11 0.1615121000
_diffrn_orient_matrix_UB_12 0.0347400000
_diffrn_orient_matrix_UB_13 -0.0245332000
_diffrn_orient_matrix_UB_21 -0.0737632000
_diffrn_orient_matrix_UB_22 0.0556140000
_diffrn_orient_matrix_UB_23 -0.0834968000
_diffrn_orient_matrix_UB_31 -0.0194442000
_diffrn_orient_matrix_UB_32 0.0774706000
_diffrn_orient_matrix_UB_33 0.0707015000
_diffrn_radiation_monochromator mirror
_diffrn_radiation_probe x-ray
_diffrn_radiation_type 'Cu K\a'
_diffrn_radiation_wavelength 1.54184
_diffrn_reflns_av_R_equivalents 0.0257
_diffrn_reflns_av_unetI/netI 0.0370
_diffrn_reflns_Laue_measured_fraction_full 1.000
_diffrn_reflns_Laue_measured_fraction_max 0.990
_diffrn_reflns_limit_h_max 10
_diffrn_reflns_limit_h_min -10
_diffrn_reflns_limit_k_max 19
_diffrn_reflns_limit_k_min -17
_diffrn_reflns_limit_l_max 17
_diffrn_reflns_limit_l_min -16
_diffrn_reflns_number 11090
_diffrn_reflns_point_group_measured_fraction_full 0.810
_diffrn_reflns_point_group_measured_fraction_max 0.785
_diffrn_reflns_theta_full 67.684
_diffrn_reflns_theta_max 76.414
_diffrn_reflns_theta_min 4.342
_diffrn_source 'micro-focus sealed X-ray tube'
_diffrn_source_type 'SuperNova (Cu) X-ray Source'
_exptl_absorpt_coefficient_mu 8.223
_exptl_absorpt_correction_T_max 0.734
_exptl_absorpt_correction_T_min 0.552
_exptl_absorpt_correction_type psi-scan
_exptl_absorpt_process_details
;
CrysAlisPro 1.171.42.49 (Rigaku Oxford Diffraction, 2022)
Numerical absorption correction based on gaussian integration over
a multifaceted crystal model
Empirical absorption correction using spherical harmonics,
implemented in SCALE3 ABSPACK scaling algorithm.
;
_exptl_crystal_colour 'reddish black'
_exptl_crystal_colour_modifier reddish
_exptl_crystal_colour_primary black
_exptl_crystal_density_diffrn 1.519
_exptl_crystal_description block
_exptl_crystal_F_000 852
_exptl_crystal_size_max 0.089
_exptl_crystal_size_mid 0.074
_exptl_crystal_size_min 0.057
_refine_diff_density_max 0.256
_refine_diff_density_min -0.315
_refine_diff_density_rms 0.052
_refine_ls_abs_structure_details
;
 Classical Flack method preferred over Parsons because s.u. lower.
;
_refine_ls_abs_structure_Flack -0.005(3)
_refine_ls_extinction_method none
_refine_ls_goodness_of_fit_ref 1.037
_refine_ls_hydrogen_treatment constr
_refine_ls_matrix_type full
_refine_ls_number_parameters 469
_refine_ls_number_reflns 5912
_refine_ls_number_restraints 1
_refine_ls_restrained_S_all 1.036
_refine_ls_R_factor_all 0.0279
_refine_ls_R_factor_gt 0.0266
_refine_ls_shift/su_max 0.001
_refine_ls_shift/su_mean 0.000
_refine_ls_structure_factor_coef Fsqd
_refine_ls_weighting_details 'w=1/[\s^2^(Fo^2^)+(0.0435P)^2^+0.0082P] where P=(Fo^2^+2Fc^2^)/3'
_refine_ls_weighting_scheme calc
_refine_ls_wR_factor_gt 0.0682
_refine_ls_wR_factor_ref 0.0691
_reflns_Friedel_coverage 0.525
_reflns_Friedel_fraction_full 0.605
_reflns_Friedel_fraction_max 0.562
_reflns_number_gt 5730
_reflns_number_total 5912
_reflns_threshold_expression 'I > 2\s(I)'
_cod_data_source_file d3ob00466j2.cif
_cod_data_source_block xl_fe_salen
_cod_depositor_comments 'Adding full bibliography for 7159367.cif.'
_cod_database_code 7159367
_shelx_shelxl_version_number 2018/3
_chemical_oxdiff_formula 'Fe C20 H18 N2 O2 Cl'
_shelx_space_group_comment
;
The symmetry employed for this shelxl refinement is uniquely defined
by the following loop, which should always be used as a source of
symmetry information in preference to the above space-group names.
They are only intended as comments.
;
_shelx_estimated_absorpt_t_max 0.651
_shelx_estimated_absorpt_t_min 0.528
_olex2_refinement_description
;
1. Fixed Uiso
 At 1.2 times of:
  All C(H) groups, All C(H,H) groups
2.a Ternary CH refined with riding coordinates:
 C20B(H20B), C15B(H15B), C15A(H15A), C20A(H20A)
2.b Secondary CH2 refined with riding coordinates:
 C19B(H19c,H19d), C17B(H17c,H17d), C19A(H19a,H19b), C18B(H18c,H18d), C16A(H16a,
 H16b), C16B(H16c,H16d), C17A(H17a,H17b), C18A(H18a,H18b)
2.c Aromatic/amide H refined with riding coordinates:
 C14A(H14A), C9B(H9B), C12A(H12A), C10A(H10A), C2B(H2B), C7A(H7A), C9A(H9A),
 C5A(H5A), C11A(H11A), C3B(H3B), C10B(H10B), C3A(H3A), C14B(H14B), C7B(H7B),
 C2A(H2A), C4A(H4A), C11B(H11B), C4B(H4B), C5B(H5B), C12B(H12B)
;
_olex2_date_sample_data_collection 2023-05-03
_olex2_submission_special_instructions 'No special instructions were received'
_oxdiff_exptl_absorpt_empirical_details
;
Empirical correction (ABSPACK) includes:
- Absorption correction using spherical harmonics
- Frame scaling
- Detector area scaling
;
_oxdiff_exptl_absorpt_empirical_full_max 1.727
_oxdiff_exptl_absorpt_empirical_full_min 0.772

loop_
_space_group_symop_operation_xyz
'x, y, z'
'-x, y+1/2, -z'

loop_
_atom_site_label
_atom_site_type_symbol
_atom_site_fract_x
_atom_site_fract_y
_atom_site_fract_z
_atom_site_U_iso_or_equiv
_atom_site_adp_type
_atom_site_occupancy
_atom_site_site_symmetry_order
_atom_site_calc_flag
_atom_site_refinement_flags_posn
_atom_site_refinement_flags_adp
_atom_site_refinement_flags_occupancy
_atom_site_disorder_assembly
_atom_site_disorder_group
Fe1 Fe 0.40678(5) 0.45630(3) 0.87104(3) 0.01301(10) Uani 1 1 d . . . . .
Fe2 Fe 0.61711(5) 0.55644(3) 0.61148(3) 0.01383(10) Uani 1 1 d . . . . .
Cl1 Cl 0.29511(8) 0.40485(5) 1.00388(5) 0.02236(15) Uani 1 1 d . . . . .
Cl2 Cl 0.73558(9) 0.59559(5) 0.47597(5) 0.02423(15) Uani 1 1 d . . . . .
O2 O 0.4030(2) 0.35622(14) 0.78684(14) 0.0158(4) Uani 1 1 d . . . . .
O4 O 0.7733(3) 0.49645(15) 0.68718(16) 0.0205(4) Uani 1 1 d . . . . .
O1 O 0.2694(2) 0.52224(14) 0.78908(15) 0.0191(4) Uani 1 1 d . . . . .
O3 O 0.6093(2) 0.65129(15) 0.70067(15) 0.0194(4) Uani 1 1 d . . . . .
N3 N 0.3907(3) 0.59053(17) 0.56368(17) 0.0158(4) Uani 1 1 d . . . . .
N2 N 0.6430(3) 0.42944(16) 0.89756(17) 0.0152(4) Uani 1 1 d . . . . .
N1 N 0.4911(3) 0.57707(16) 0.92556(16) 0.0146(5) Uani 1 1 d . . . . .
N4 N 0.5117(3) 0.43286(17) 0.58891(17) 0.0152(5) Uani 1 1 d . . . . .
C13B C 0.7388(3) 0.34645(19) 0.63768(19) 0.0153(5) Uani 1 1 d . . . . .
C14A C 0.6992(3) 0.3513(2) 0.89450(19) 0.0154(5) Uani 1 1 d . . . . .
H14A H 0.801672 0.342999 0.920619 0.019 Uiso 1 1 calc R U . . .
C20B C 0.3452(3) 0.43416(19) 0.55862(19) 0.0142(5) Uani 1 1 d . . . . .
H20B H 0.284624 0.436671 0.619003 0.017 Uiso 1 1 calc R U . . .
C13A C 0.6196(3) 0.27461(19) 0.85460(19) 0.0150(5) Uani 1 1 d . . . . .
C19B C 0.2863(3) 0.3553(2) 0.4989(2) 0.0187(6) Uani 1 1 d . . . . .
H19C H 0.297287 0.301062 0.538663 0.022 Uiso 1 1 calc R U . . .
H19D H 0.349949 0.348231 0.441145 0.022 Uiso 1 1 calc R U . . .
C1B C 0.5284(3) 0.7251(2) 0.6966(2) 0.0165(5) Uani 1 1 d . . . . .
C8A C 0.4795(3) 0.28178(19) 0.79722(19) 0.0149(5) Uani 1 1 d . . . . .
C9B C 0.9679(3) 0.3941(2) 0.7320(2) 0.0191(6) Uani 1 1 d . . . . .
H9B H 1.025825 0.438963 0.765059 0.023 Uiso 1 1 calc R U . . .
C12A C 0.6944(4) 0.1926(2) 0.8645(2) 0.0184(6) Uani 1 1 d . . . . .
H12A H 0.787705 0.188330 0.903245 0.022 Uiso 1 1 calc R U . . .
C8B C 0.8247(3) 0.4152(2) 0.6841(2) 0.0173(5) Uani 1 1 d . . . . .
C10A C 0.5013(4) 0.1259(2) 0.7582(2) 0.0202(6) Uani 1 1 d . . . . .
H10A H 0.462658 0.075632 0.723913 0.024 Uiso 1 1 calc R U . . .
C2B C 0.5788(4) 0.7968(2) 0.7548(2) 0.0187(6) Uani 1 1 d . . . . .
H2B H 0.669130 0.790907 0.796058 0.022 Uiso 1 1 calc R U . . .
C15B C 0.3166(3) 0.52095(19) 0.5029(2) 0.0158(5) Uani 1 1 d . . . . .
H15B H 0.373690 0.517382 0.441166 0.019 Uiso 1 1 calc R U . . .
C17B C 0.0902(3) 0.4542(2) 0.4116(2) 0.0217(6) Uani 1 1 d . . . . .
H17C H -0.021407 0.461112 0.393820 0.026 Uiso 1 1 calc R U . . .
H17D H 0.147793 0.453507 0.350849 0.026 Uiso 1 1 calc R U . . .
C7A C 0.4234(4) 0.65207(19) 0.9153(2) 0.0164(5) Uani 1 1 d . . . . .
H7A H 0.472070 0.701707 0.945468 0.020 Uiso 1 1 calc R U . . .
C6B C 0.3908(3) 0.7352(2) 0.6383(2) 0.0167(5) Uani 1 1 d . . . . .
C9A C 0.4248(4) 0.2054(2) 0.7474(2) 0.0182(6) Uani 1 1 d . . . . .
H9A H 0.334329 0.209034 0.705957 0.022 Uiso 1 1 calc R U . . .
C15A C 0.6355(3) 0.56775(19) 0.98545(19) 0.0150(5) Uani 1 1 d . . . . .
H15A H 0.608794 0.537726 1.047314 0.018 Uiso 1 1 calc R U . . .
C5A C 0.2074(4) 0.7494(2) 0.8704(2) 0.0205(6) Uani 1 1 d . . . . .
H5A H 0.256717 0.793542 0.909647 0.025 Uiso 1 1 calc R U . . .
C11A C 0.6349(4) 0.1181(2) 0.8191(2) 0.0208(6) Uani 1 1 d . . . . .
H11A H 0.683715 0.062472 0.828825 0.025 Uiso 1 1 calc R U . . .
C3B C 0.4985(4) 0.8758(2) 0.7527(2) 0.0229(6) Uani 1 1 d . . . . .
H3B H 0.534158 0.923216 0.792751 0.027 Uiso 1 1 calc R U . . .
C19A C 0.8856(3) 0.4822(2) 0.9920(2) 0.0213(6) Uani 1 1 d . . . . .
H19A H 0.954506 0.444508 0.954005 0.026 Uiso 1 1 calc R U . . .
H19B H 0.856232 0.448886 1.050320 0.026 Uiso 1 1 calc R U . . .
C10B C 1.0245(4) 0.3090(2) 0.7313(2) 0.0200(6) Uani 1 1 d . . . . .
H10B H 1.121966 0.296486 0.762883 0.024 Uiso 1 1 calc R U . . .
C18B C 0.1161(3) 0.3673(2) 0.4658(2) 0.0208(6) Uani 1 1 d . . . . .
H18C H 0.083819 0.317826 0.422674 0.025 Uiso 1 1 calc R U . . .
H18D H 0.050873 0.366017 0.523374 0.025 Uiso 1 1 calc R U . . .
C3A C -0.0031(4) 0.7036(2) 0.7630(2) 0.0220(6) Uani 1 1 d . . . . .
H3A H -0.100035 0.715607 0.730533 0.026 Uiso 1 1 calc R U . . .
C1A C 0.2079(3) 0.60159(19) 0.8006(2) 0.0157(5) Uani 1 1 d . . . . .
C20A C 0.7403(3) 0.50502(18) 0.9301(2) 0.0157(5) Uani 1 1 d . . . . .
H20A H 0.773935 0.536595 0.870728 0.019 Uiso 1 1 calc R U . . .
C14B C 0.5834(3) 0.3589(2) 0.5971(2) 0.0156(5) Uani 1 1 d . . . . .
H14B H 0.529416 0.307829 0.574553 0.019 Uiso 1 1 calc R U . . .
C7B C 0.3225(3) 0.6636(2) 0.5808(2) 0.0161(5) Uani 1 1 d . . . . .
H7B H 0.220215 0.671459 0.554099 0.019 Uiso 1 1 calc R U . . .
C2A C 0.0674(3) 0.6231(2) 0.7502(2) 0.0190(6) Uani 1 1 d . . . . .
H2A H 0.020466 0.581367 0.706775 0.023 Uiso 1 1 calc R U . . .
C6A C 0.2792(3) 0.66653(19) 0.8614(2) 0.0163(5) Uani 1 1 d . . . . .
C4A C 0.0665(4) 0.7678(2) 0.8232(2) 0.0246(6) Uani 1 1 d . . . . .
H4A H 0.017759 0.823265 0.831660 0.029 Uiso 1 1 calc R U . . .
C11B C 0.9410(4) 0.2408(2) 0.6850(2) 0.0218(6) Uani 1 1 d . . . . .
H11B H 0.981450 0.182629 0.684237 0.026 Uiso 1 1 calc R U . . .
C16A C 0.7218(3) 0.6526(2) 1.0130(2) 0.0189(6) Uani 1 1 d . . . . .
H16A H 0.653497 0.691757 1.049674 0.023 Uiso 1 1 calc R U . . .
H16B H 0.751246 0.683831 0.953338 0.023 Uiso 1 1 calc R U . . .
C4B C 0.3659(4) 0.8867(2) 0.6926(2) 0.0239(6) Uani 1 1 d . . . . .
H4B H 0.313460 0.941698 0.689673 0.029 Uiso 1 1 calc R U . . .
C16B C 0.1450(4) 0.5322(2) 0.4750(2) 0.0211(6) Uani 1 1 d . . . . .
H16C H 0.128667 0.587969 0.438738 0.025 Uiso 1 1 calc R U . . .
H16D H 0.084336 0.534756 0.534529 0.025 Uiso 1 1 calc R U . . .
C5B C 0.3118(4) 0.8163(2) 0.6373(2) 0.0204(6) Uani 1 1 d . . . . .
H5B H 0.219502 0.822682 0.597981 0.024 Uiso 1 1 calc R U . . .
C12B C 0.7992(4) 0.2597(2) 0.6404(2) 0.0197(6) Uani 1 1 d . . . . .
H12B H 0.740355 0.213325 0.610732 0.024 Uiso 1 1 calc R U . . .
C17A C 0.8676(4) 0.6304(2) 1.0757(2) 0.0226(6) Uani 1 1 d . . . . .
H17A H 0.925479 0.685309 1.091215 0.027 Uiso 1 1 calc R U . . .
H17B H 0.837033 0.603723 1.137800 0.027 Uiso 1 1 calc R U . . .
C18A C 0.9720(3) 0.5668(2) 1.0235(2) 0.0229(6) Uani 1 1 d . . . . .
H18A H 1.061689 0.551134 1.067231 0.027 Uiso 1 1 calc R U . . .
H18B H 1.012081 0.596153 0.965341 0.027 Uiso 1 1 calc R U . . .

loop_
_atom_site_aniso_label
_atom_site_aniso_U_11
_atom_site_aniso_U_22
_atom_site_aniso_U_33
_atom_site_aniso_U_23
_atom_site_aniso_U_13
_atom_site_aniso_U_12
Fe1 0.01147(19) 0.0107(2) 0.01658(19) -0.00104(16) -0.00239(15) -0.00001(15)
Fe2 0.01232(19) 0.0112(2) 0.01762(19) 0.00069(16) -0.00394(15) -0.00041(16)
Cl1 0.0222(3) 0.0216(3) 0.0235(3) 0.0028(3) 0.0040(3) -0.0010(3)
Cl2 0.0219(3) 0.0260(4) 0.0249(3) 0.0050(3) 0.0033(3) -0.0009(3)
O2 0.0156(9) 0.0129(10) 0.0186(9) -0.0027(7) -0.0037(7) 0.0012(8)
O4 0.0178(10) 0.0143(9) 0.0286(11) 0.0012(8) -0.0100(8) 0.0006(8)
O1 0.0190(10) 0.0142(9) 0.0235(10) -0.0019(8) -0.0068(8) 0.0007(8)
O3 0.0172(10) 0.0177(10) 0.0228(10) -0.0027(8) -0.0063(8) 0.0026(8)
N3 0.0141(10) 0.0140(11) 0.0191(11) 0.0010(9) -0.0031(8) -0.0016(9)
N2 0.0134(11) 0.0135(11) 0.0185(10) -0.0034(8) -0.0008(8) -0.0009(9)
N1 0.0133(10) 0.0151(12) 0.0153(10) -0.0016(8) -0.0010(8) -0.0011(9)
N4 0.0139(11) 0.0159(11) 0.0155(10) 0.0003(8) -0.0028(8) -0.0007(9)
C13B 0.0132(12) 0.0163(13) 0.0162(12) 0.0017(10) -0.0015(10) 0.0010(10)
C14A 0.0137(12) 0.0172(14) 0.0152(12) -0.0012(10) -0.0018(9) 0.0007(10)
C20B 0.0124(12) 0.0145(12) 0.0154(11) -0.0019(9) -0.0023(9) -0.0003(10)
C13A 0.0157(12) 0.0136(13) 0.0157(12) -0.0009(10) 0.0009(10) -0.0013(11)
C19B 0.0154(13) 0.0157(14) 0.0245(14) -0.0036(11) -0.0031(11) 0.0004(11)
C1B 0.0164(13) 0.0150(13) 0.0182(12) 0.0015(10) 0.0014(10) -0.0023(11)
C8A 0.0160(12) 0.0128(12) 0.0160(12) -0.0001(10) 0.0008(10) -0.0010(10)
C9B 0.0159(13) 0.0180(14) 0.0230(14) 0.0037(11) -0.0046(11) -0.0020(11)
C12A 0.0160(13) 0.0181(14) 0.0208(13) 0.0019(11) -0.0017(10) 0.0006(11)
C8B 0.0169(13) 0.0170(14) 0.0177(12) 0.0028(10) -0.0021(10) -0.0001(11)
C10A 0.0217(14) 0.0138(13) 0.0251(14) -0.0043(11) 0.0013(11) -0.0032(11)
C2B 0.0176(13) 0.0183(14) 0.0200(13) -0.0013(11) -0.0031(10) -0.0013(11)
C15B 0.0153(13) 0.0146(13) 0.0172(12) -0.0008(10) -0.0041(9) -0.0019(10)
C17B 0.0179(13) 0.0227(15) 0.0238(13) -0.0019(12) -0.0091(10) -0.0031(12)
C7A 0.0179(13) 0.0137(13) 0.0173(12) -0.0019(10) -0.0009(10) -0.0030(11)
C6B 0.0146(13) 0.0167(14) 0.0188(12) 0.0018(11) 0.0003(10) -0.0010(11)
C9A 0.0184(13) 0.0168(14) 0.0192(12) -0.0014(10) -0.0013(11) -0.0025(11)
C15A 0.0133(11) 0.0157(12) 0.0159(11) -0.0015(10) -0.0020(9) -0.0011(11)
C5A 0.0232(15) 0.0162(14) 0.0218(13) -0.0007(11) -0.0018(11) 0.0008(12)
C11A 0.0218(14) 0.0120(13) 0.0285(15) 0.0005(11) -0.0004(12) 0.0030(11)
C3B 0.0257(15) 0.0156(13) 0.0271(15) -0.0047(11) -0.0023(12) -0.0025(12)
C19A 0.0159(13) 0.0173(14) 0.0303(15) -0.0087(11) -0.0040(11) 0.0000(11)
C10B 0.0141(13) 0.0210(15) 0.0247(14) 0.0038(11) -0.0018(11) 0.0015(11)
C18B 0.0163(13) 0.0201(14) 0.0258(14) -0.0049(11) -0.0037(11) -0.0034(11)
C3A 0.0172(14) 0.0214(15) 0.0272(15) 0.0066(12) -0.0022(12) 0.0032(12)
C1A 0.0156(13) 0.0128(13) 0.0185(12) 0.0040(10) -0.0009(10) 0.0002(11)
C20A 0.0131(12) 0.0136(13) 0.0205(13) -0.0037(10) -0.0001(10) -0.0035(10)
C14B 0.0167(13) 0.0147(13) 0.0153(12) -0.0003(10) 0.0002(10) -0.0027(11)
C7B 0.0133(12) 0.0168(13) 0.0181(12) 0.0025(10) -0.0012(10) -0.0020(10)
C2A 0.0165(14) 0.0175(14) 0.0226(14) 0.0035(11) -0.0028(11) -0.0016(11)
C6A 0.0178(13) 0.0150(13) 0.0162(12) 0.0012(10) 0.0013(10) -0.0008(11)
C4A 0.0252(15) 0.0166(14) 0.0317(15) 0.0014(12) 0.0000(13) 0.0082(12)
C11B 0.0221(15) 0.0180(14) 0.0251(14) 0.0012(11) -0.0022(11) 0.0062(12)
C16A 0.0163(13) 0.0159(14) 0.0242(13) -0.0066(11) -0.0039(11) 0.0006(11)
C4B 0.0242(15) 0.0153(14) 0.0321(16) -0.0030(12) -0.0016(12) 0.0025(12)
C16B 0.0175(14) 0.0160(14) 0.0289(15) -0.0005(11) -0.0091(11) -0.0013(11)
C5B 0.0165(13) 0.0188(15) 0.0255(14) 0.0018(11) -0.0022(11) 0.0002(11)
C12B 0.0191(14) 0.0166(14) 0.0232(13) -0.0013(11) -0.0011(11) 0.0025(11)
C17A 0.0167(14) 0.0215(14) 0.0291(15) -0.0116(12) -0.0062(12) -0.0014(12)
C18A 0.0120(12) 0.0230(14) 0.0333(15) -0.0081(12) -0.0033(11) -0.0030(12)

loop_
_atom_type_symbol
_atom_type_description
_atom_type_scat_dispersion_real
_atom_type_scat_dispersion_imag
_atom_type_scat_source
C C 0.0181 0.0091 'International Tables Vol C Tables 4.2.6.8 and 6.1.1.4'
H H 0.0000 0.0000 'International Tables Vol C Tables 4.2.6.8 and 6.1.1.4'
Cl Cl 0.3639 0.7018 'International Tables Vol C Tables 4.2.6.8 and 6.1.1.4'
Fe Fe -1.1336 3.1974 'International Tables Vol C Tables 4.2.6.8 and 6.1.1.4'
N N 0.0311 0.0180 'International Tables Vol C Tables 4.2.6.8 and 6.1.1.4'
O O 0.0492 0.0322 'International Tables Vol C Tables 4.2.6.8 and 6.1.1.4'

loop_
_exptl_crystal_face_index_h
_exptl_crystal_face_index_k
_exptl_crystal_face_index_l
_exptl_crystal_face_perp_dist
0 -5 -4 0.0263
0 5 4 0.0312
-5 -2 2 0.0427
5 2 -2 0.0444
-1 1 -1 0.0478
1 -1 1 0.0378
1 4 -5 0.0443
-1 -4 5 0.0426
-3 -4 5 0.0315
3 5 -5 0.0393

loop_
_geom_angle_atom_site_label_1
_geom_angle_atom_site_label_2
_geom_angle_atom_site_label_3
_geom_angle
_geom_angle_site_symmetry_1
_geom_angle_site_symmetry_3
_geom_angle_publ_flag
O2 Fe1 Cl1 102.71(7) . . ?
O2 Fe1 N2 86.74(9) . . ?
O2 Fe1 N1 155.24(9) . . ?
O1 Fe1 Cl1 112.95(7) . . ?
O1 Fe1 O2 93.72(9) . . ?
O1 Fe1 N2 142.11(10) . . ?
O1 Fe1 N1 87.19(9) . . ?
N2 Fe1 Cl1 103.81(7) . . ?
N2 Fe1 N1 77.69(9) . . ?
N1 Fe1 Cl1 99.66(7) . . ?
O4 Fe2 Cl2 104.11(8) . . ?
O4 Fe2 N3 156.77(10) . . ?
O4 Fe2 N4 86.97(10) . . ?
O3 Fe2 Cl2 111.48(7) . . ?
O3 Fe2 O4 93.00(10) . . ?
O3 Fe2 N3 87.61(10) . . ?
O3 Fe2 N4 138.32(10) . . ?
N3 Fe2 Cl2 97.20(7) . . ?
N3 Fe2 N4 77.38(10) . . ?
N4 Fe2 Cl2 108.87(7) . . ?
C8A O2 Fe1 128.48(18) . . ?
C8B O4 Fe2 131.72(19) . . ?
C1A O1 Fe1 130.82(19) . . ?
C1B O3 Fe2 130.54(19) . . ?
C15B N3 Fe2 112.19(18) . . ?
C7B N3 Fe2 125.8(2) . . ?
C7B N3 C15B 122.0(2) . . ?
C14A N2 Fe1 122.7(2) . . ?
C14A N2 C20A 121.0(2) . . ?
C20A N2 Fe1 115.99(18) . . ?
C7A N1 Fe1 125.74(19) . . ?
C7A N1 C15A 121.2(2) . . ?
C15A N1 Fe1 112.91(18) . . ?
C20B N4 Fe2 116.07(18) . . ?
C14B N4 Fe2 124.2(2) . . ?
C14B N4 C20B 119.7(2) . . ?
C8B C13B C14B 122.6(3) . . ?
C12B C13B C8B 119.1(3) . . ?
C12B C13B C14B 117.9(3) . . ?
N2 C14A H14A 117.2 . . ?
N2 C14A C13A 125.5(3) . . ?
C13A C14A H14A 117.2 . . ?
N4 C20B H20B 107.6 . . ?
N4 C20B C19B 116.1(2) . . ?
N4 C20B C15B 106.6(2) . . ?
C19B C20B H20B 107.6 . . ?
C19B C20B C15B 111.1(2) . . ?
C15B C20B H20B 107.6 . . ?
C8A C13A C14A 121.9(3) . . ?
C12A C13A C14A 117.7(3) . . ?
C12A C13A C8A 119.9(3) . . ?
C20B C19B H19C 109.4 . . ?
C20B C19B H19D 109.4 . . ?
C20B C19B C18B 111.1(2) . . ?
H19C C19B H19D 108.0 . . ?
C18B C19B H19C 109.4 . . ?
C18B C19B H19D 109.4 . . ?
O3 C1B C2B 118.7(3) . . ?
O3 C1B C6B 123.2(3) . . ?
C2B C1B C6B 118.1(3) . . ?
O2 C8A C13A 122.6(3) . . ?
O2 C8A C9A 119.7(3) . . ?
C9A C8A C13A 117.7(3) . . ?
C8B C9B H9B 119.6 . . ?
C10B C9B H9B 119.6 . . ?
C10B C9B C8B 120.8(3) . . ?
C13A C12A H12A 119.3 . . ?
C11A C12A C13A 121.3(3) . . ?
C11A C12A H12A 119.3 . . ?
O4 C8B C13B 122.3(3) . . ?
O4 C8B C9B 119.2(3) . . ?
C9B C8B C13B 118.4(3) . . ?
C9A C10A H10A 119.5 . . ?
C9A C10A C11A 121.1(3) . . ?
C11A C10A H10A 119.5 . . ?
C1B C2B H2B 119.6 . . ?
C3B C2B C1B 120.9(3) . . ?
C3B C2B H2B 119.6 . . ?
N3 C15B C20B 105.8(2) . . ?
N3 C15B H15B 107.5 . . ?
N3 C15B C16B 117.2(2) . . ?
C20B C15B H15B 107.5 . . ?
C16B C15B C20B 110.8(2) . . ?
C16B C15B H15B 107.5 . . ?
H17C C17B H17D 108.1 . . ?
C18B C17B H17C 109.5 . . ?
C18B C17B H17D 109.5 . . ?
C18B C17B C16B 110.7(2) . . ?
C16B C17B H17C 109.5 . . ?
C16B C17B H17D 109.5 . . ?
N1 C7A H7A 117.5 . . ?
N1 C7A C6A 124.9(3) . . ?
C6A C7A H7A 117.5 . . ?
C1B C6B C7B 122.7(3) . . ?
C5B C6B C1B 119.8(3) . . ?
C5B C6B C7B 117.5(3) . . ?
C8A C9A H9A 119.5 . . ?
C10A C9A C8A 121.0(3) . . ?
C10A C9A H9A 119.5 . . ?
N1 C15A H15A 107.5 . . ?
N1 C15A C20A 106.6(2) . . ?
N1 C15A C16A 116.8(2) . . ?
C20A C15A H15A 107.5 . . ?
C16A C15A H15A 107.5 . . ?
C16A C15A C20A 110.7(2) . . ?
C6A C5A H5A 119.3 . . ?
C4A C5A H5A 119.3 . . ?
C4A C5A C6A 121.4(3) . . ?
C12A C11A C10A 118.8(3) . . ?
C12A C11A H11A 120.6 . . ?
C10A C11A H11A 120.6 . . ?
C2B C3B H3B 119.5 . . ?
C2B C3B C4B 120.9(3) . . ?
C4B C3B H3B 119.5 . . ?
H19A C19A H19B 108.1 . . ?
C20A C19A H19A 109.6 . . ?
C20A C19A H19B 109.6 . . ?
C20A C19A C18A 110.3(2) . . ?
C18A C19A H19A 109.6 . . ?
C18A C19A H19B 109.6 . . ?
C9B C10B H10B 119.4 . . ?
C9B C10B C11B 121.2(3) . . ?
C11B C10B H10B 119.4 . . ?
C19B C18B H18C 109.3 . . ?
C19B C18B H18D 109.3 . . ?
C17B C18B C19B 111.6(2) . . ?
C17B C18B H18C 109.3 . . ?
C17B C18B H18D 109.3 . . ?
H18C C18B H18D 108.0 . . ?
C2A C3A H3A 119.6 . . ?
C2A C3A C4A 120.7(3) . . ?
C4A C3A H3A 119.6 . . ?
O1 C1A C2A 119.5(3) . . ?
O1 C1A C6A 122.3(3) . . ?
C2A C1A C6A 118.3(3) . . ?
N2 C20A C15A 106.9(2) . . ?
N2 C20A C19A 115.9(2) . . ?
N2 C20A H20A 107.7 . . ?
C15A C20A H20A 107.7 . . ?
C19A C20A C15A 110.6(2) . . ?
C19A C20A H20A 107.7 . . ?
N4 C14B C13B 125.8(3) . . ?
N4 C14B H14B 117.1 . . ?
C13B C14B H14B 117.1 . . ?
N3 C7B C6B 124.5(3) . . ?
N3 C7B H7B 117.8 . . ?
C6B C7B H7B 117.8 . . ?
C3A C2A C1A 121.2(3) . . ?
C3A C2A H2A 119.4 . . ?
C1A C2A H2A 119.4 . . ?
C5A C6A C7A 117.7(3) . . ?
C5A C6A C1A 119.3(3) . . ?
C1A C6A C7A 123.0(3) . . ?
C5A C4A C3A 119.1(3) . . ?
C5A C4A H4A 120.5 . . ?
C3A C4A H4A 120.5 . . ?
C10B C11B H11B 120.6 . . ?
C12B C11B C10B 118.8(3) . . ?
C12B C11B H11B 120.6 . . ?
C15A C16A H16A 109.7 . . ?
C15A C16A H16B 109.7 . . ?
C15A C16A C17A 109.6(2) . . ?
H16A C16A H16B 108.2 . . ?
C17A C16A H16A 109.7 . . ?
C17A C16A H16B 109.7 . . ?
C3B C4B H4B 120.5 . . ?
C5B C4B C3B 119.0(3) . . ?
C5B C4B H4B 120.5 . . ?
C15B C16B C17B 109.3(3) . . ?
C15B C16B H16C 109.8 . . ?
C15B C16B H16D 109.8 . . ?
C17B C16B H16C 109.8 . . ?
C17B C16B H16D 109.8 . . ?
H16C C16B H16D 108.3 . . ?
C6B C5B H5B 119.4 . . ?
C4B C5B C6B 121.2(3) . . ?
C4B C5B H5B 119.4 . . ?
C13B C12B H12B 119.2 . . ?
C11B C12B C13B 121.7(3) . . ?
C11B C12B H12B 119.2 . . ?
C16A C17A H17A 109.4 . . ?
C16A C17A H17B 109.4 . . ?
H17A C17A H17B 108.0 . . ?
C18A C17A C16A 111.2(2) . . ?
C18A C17A H17A 109.4 . . ?
C18A C17A H17B 109.4 . . ?
C19A C18A H18A 109.2 . . ?
C19A C18A H18B 109.2 . . ?
C17A C18A C19A 111.9(2) . . ?
C17A C18A H18A 109.2 . . ?
C17A C18A H18B 109.2 . . ?
H18A C18A H18B 107.9 . . ?

loop_
_geom_bond_atom_site_label_1
_geom_bond_atom_site_label_2
_geom_bond_distance
_geom_bond_site_symmetry_2
_geom_bond_publ_flag
Fe1 Cl1 2.2402(8) . ?
Fe1 O2 1.909(2) . ?
Fe1 O1 1.889(2) . ?
Fe1 N2 2.098(2) . ?
Fe1 N1 2.099(2) . ?
Fe2 Cl2 2.2419(8) . ?
Fe2 O4 1.902(2) . ?
Fe2 O3 1.894(2) . ?
Fe2 N3 2.102(2) . ?
Fe2 N4 2.102(3) . ?
O2 C8A 1.313(4) . ?
O4 C8B 1.312(4) . ?
O1 C1A 1.328(4) . ?
O3 C1B 1.321(4) . ?
N3 C15B 1.477(4) . ?
N3 C7B 1.282(4) . ?
N2 C14A 1.283(4) . ?
N2 C20A 1.480(3) . ?
N1 C7A 1.285(4) . ?
N1 C15A 1.473(3) . ?
N4 C20B 1.481(3) . ?
N4 C14B 1.285(4) . ?
C13B C8B 1.416(4) . ?
C13B C14B 1.444(4) . ?
C13B C12B 1.416(4) . ?
C14A H14A 0.9500 . ?
C14A C13A 1.448(4) . ?
C20B H20B 1.0000 . ?
C20B C19B 1.527(4) . ?
C20B C15B 1.539(4) . ?
C13A C8A 1.422(4) . ?
C13A C12A 1.407(4) . ?
C19B H19C 0.9900 . ?
C19B H19D 0.9900 . ?
C19B C18B 1.532(4) . ?
C1B C2B 1.409(4) . ?
C1B C6B 1.414(4) . ?
C8A C9A 1.417(4) . ?
C9B H9B 0.9500 . ?
C9B C8B 1.414(4) . ?
C9B C10B 1.381(4) . ?
C12A H12A 0.9500 . ?
C12A C11A 1.380(4) . ?
C10A H10A 0.9500 . ?
C10A C9A 1.381(4) . ?
C10A C11A 1.403(4) . ?
C2B H2B 0.9500 . ?
C2B C3B 1.384(5) . ?
C15B H15B 1.0000 . ?
C15B C16B 1.525(4) . ?
C17B H17C 0.9900 . ?
C17B H17D 0.9900 . ?
C17B C18B 1.526(4) . ?
C17B C16B 1.533(4) . ?
C7A H7A 0.9500 . ?
C7A C6A 1.439(4) . ?
C6B C7B 1.455(4) . ?
C6B C5B 1.406(4) . ?
C9A H9A 0.9500 . ?
C15A H15A 1.0000 . ?
C15A C20A 1.536(4) . ?
C15A C16A 1.527(4) . ?
C5A H5A 0.9500 . ?
C5A C6A 1.410(4) . ?
C5A C4A 1.384(5) . ?
C11A H11A 0.9500 . ?
C3B H3B 0.9500 . ?
C3B C4B 1.395(5) . ?
C19A H19A 0.9900 . ?
C19A H19B 0.9900 . ?
C19A C20A 1.526(4) . ?
C19A C18A 1.538(4) . ?
C10B H10B 0.9500 . ?
C10B C11B 1.399(5) . ?
C18B H18C 0.9900 . ?
C18B H18D 0.9900 . ?
C3A H3A 0.9500 . ?
C3A C2A 1.380(4) . ?
C3A C4A 1.398(5) . ?
C1A C2A 1.410(4) . ?
C1A C6A 1.417(4) . ?
C20A H20A 1.0000 . ?
C14B H14B 0.9500 . ?
C7B H7B 0.9500 . ?
C2A H2A 0.9500 . ?
C4A H4A 0.9500 . ?
C11B H11B 0.9500 . ?
C11B C12B 1.377(4) . ?
C16A H16A 0.9900 . ?
C16A H16B 0.9900 . ?
C16A C17A 1.535(4) . ?
C4B H4B 0.9500 . ?
C4B C5B 1.381(5) . ?
C16B H16C 0.9900 . ?
C16B H16D 0.9900 . ?
C5B H5B 0.9500 . ?
C12B H12B 0.9500 . ?
C17A H17A 0.9900 . ?
C17A H17B 0.9900 . ?
C17A C18A 1.521(4) . ?
C18A H18A 0.9900 . ?
C18A H18B 0.9900 . ?

loop_
_geom_torsion_atom_site_label_1
_geom_torsion_atom_site_label_2
_geom_torsion_atom_site_label_3
_geom_torsion_atom_site_label_4
_geom_torsion
_geom_torsion_site_symmetry_1
_geom_torsion_site_symmetry_2
_geom_torsion_site_symmetry_3
_geom_torsion_site_symmetry_4
_geom_torsion_publ_flag
Fe1 O2 C8A C13A -23.6(4) . . . . ?
Fe1 O2 C8A C9A 158.5(2) . . . . ?
Fe1 O1 C1A C2A -155.7(2) . . . . ?
Fe1 O1 C1A C6A 24.9(4) . . . . ?
Fe1 N2 C14A C13A 13.1(4) . . . . ?
Fe1 N2 C20A C15A 29.2(3) . . . . ?
Fe1 N2 C20A C19A 153.1(2) . . . . ?
Fe1 N1 C7A C6A -2.1(4) . . . . ?
Fe1 N1 C15A C20A 44.9(2) . . . . ?
Fe1 N1 C15A C16A 169.16(19) . . . . ?
Fe2 O4 C8B C13B -18.8(4) . . . . ?
Fe2 O4 C8B C9B 163.9(2) . . . . ?
Fe2 O3 C1B C2B -159.5(2) . . . . ?
Fe2 O3 C1B C6B 22.2(4) . . . . ?
Fe2 N3 C15B C20B 47.8(2) . . . . ?
Fe2 N3 C15B C16B 172.0(2) . . . . ?
Fe2 N3 C7B C6B -1.1(4) . . . . ?
Fe2 N4 C20B C19B 152.9(2) . . . . ?
Fe2 N4 C20B C15B 28.6(3) . . . . ?
Fe2 N4 C14B C13B 10.6(4) . . . . ?
Cl1 Fe1 O1 C1A 71.3(3) . . . . ?
Cl2 Fe2 O3 C1B 70.2(3) . . . . ?
O2 Fe1 O1 C1A 176.8(2) . . . . ?
O2 C8A C9A C10A -178.9(3) . . . . ?
O4 Fe2 O3 C1B 176.7(3) . . . . ?
O1 C1A C2A C3A 177.6(3) . . . . ?
O1 C1A C6A C7A 0.1(4) . . . . ?
O1 C1A C6A C5A -179.9(3) . . . . ?
O3 C1B C2B C3B 179.6(3) . . . . ?
O3 C1B C6B C7B 2.8(4) . . . . ?
O3 C1B C6B C5B -179.5(3) . . . . ?
N3 Fe2 O3 C1B -26.6(3) . . . . ?
N3 C15B C16B C17B 179.5(2) . . . . ?
N2 Fe1 O1 C1A -93.8(3) . . . . ?
N2 C14A C13A C8A 12.4(4) . . . . ?
N2 C14A C13A C12A -174.9(3) . . . . ?
N1 Fe1 O1 C1A -28.0(3) . . . . ?
N1 C7A C6A C5A 169.6(3) . . . . ?
N1 C7A C6A C1A -10.3(5) . . . . ?
N1 C15A C20A N2 -46.2(3) . . . . ?
N1 C15A C20A C19A -173.2(2) . . . . ?
N1 C15A C16A C17A 179.5(2) . . . . ?
N4 Fe2 O3 C1B -94.5(3) . . . . ?
N4 C20B C19B C18B -175.9(2) . . . . ?
N4 C20B C15B N3 -47.6(3) . . . . ?
N4 C20B C15B C16B -175.6(2) . . . . ?
C14A N2 C20A C15A -144.9(3) . . . . ?
C14A N2 C20A C19A -21.0(4) . . . . ?
C14A C13A C8A O2 -8.8(4) . . . . ?
C14A C13A C8A C9A 169.1(3) . . . . ?
C14A C13A C12A C11A -172.5(3) . . . . ?
C20B N4 C14B C13B -171.5(3) . . . . ?
C20B C19B C18B C17B 54.1(3) . . . . ?
C20B C15B C16B C17B -58.9(3) . . . . ?
C13A C8A C9A C10A 3.1(4) . . . . ?
C13A C12A C11A C10A 3.1(5) . . . . ?
C19B C20B C15B N3 -174.9(2) . . . . ?
C19B C20B C15B C16B 57.1(3) . . . . ?
C1B C2B C3B C4B -0.3(5) . . . . ?
C1B C6B C7B N3 -12.4(5) . . . . ?
C1B C6B C5B C4B -0.1(5) . . . . ?
C8A C13A C12A C11A 0.3(4) . . . . ?
C9B C10B C11B C12B -0.7(5) . . . . ?
C12A C13A C8A O2 178.7(3) . . . . ?
C12A C13A C8A C9A -3.4(4) . . . . ?
C8B C13B C14B N4 7.6(5) . . . . ?
C8B C13B C12B C11B -1.6(4) . . . . ?
C8B C9B C10B C11B -1.2(5) . . . . ?
C2B C1B C6B C7B -175.5(3) . . . . ?
C2B C1B C6B C5B 2.1(4) . . . . ?
C2B C3B C4B C5B 2.3(5) . . . . ?
C15B N3 C7B C6B -178.6(3) . . . . ?
C15B C20B C19B C18B -53.9(3) . . . . ?
C7A N1 C15A C20A -139.3(3) . . . . ?
C7A N1 C15A C16A -15.0(4) . . . . ?
C6B C1B C2B C3B -1.9(4) . . . . ?
C9A C10A C11A C12A -3.4(5) . . . . ?
C15A N1 C7A C6A -177.5(3) . . . . ?
C15A C16A C17A C18A 56.8(3) . . . . ?
C11A C10A C9A C8A 0.2(5) . . . . ?
C3B C4B C5B C6B -2.2(5) . . . . ?
C10B C9B C8B O4 179.2(3) . . . . ?
C10B C9B C8B C13B 1.7(4) . . . . ?
C10B C11B C12B C13B 2.1(5) . . . . ?
C18B C17B C16B C15B 58.8(3) . . . . ?
C20A N2 C14A C13A -173.2(3) . . . . ?
C20A C15A C16A C17A -58.3(3) . . . . ?
C20A C19A C18A C17A 55.0(4) . . . . ?
C14B N4 C20B C19B -25.2(4) . . . . ?
C14B N4 C20B C15B -149.5(2) . . . . ?
C14B C13B C8B O4 -5.1(4) . . . . ?
C14B C13B C8B C9B 172.3(3) . . . . ?
C14B C13B C12B C11B -174.6(3) . . . . ?
C7B N3 C15B C20B -134.3(3) . . . . ?
C7B N3 C15B C16B -10.2(4) . . . . ?
C7B C6B C5B C4B 177.7(3) . . . . ?
C2A C3A C4A C5A -0.2(5) . . . . ?
C2A C1A C6A C7A -179.4(3) . . . . ?
C2A C1A C6A C5A 0.7(4) . . . . ?
C6A C5A C4A C3A -2.1(5) . . . . ?
C6A C1A C2A C3A -3.0(4) . . . . ?
C4A C5A C6A C7A -178.1(3) . . . . ?
C4A C5A C6A C1A 1.8(5) . . . . ?
C4A C3A C2A C1A 2.8(5) . . . . ?
C16A C15A C20A N2 -174.2(2) . . . . ?
C16A C15A C20A C19A 58.8(3) . . . . ?
C16A C17A C18A C19A -55.6(4) . . . . ?
C16B C17B C18B C19B -56.7(3) . . . . ?
C5B C6B C7B N3 169.9(3) . . . . ?
C12B C13B C8B O4 -177.7(3) . . . . ?
C12B C13B C8B C9B -0.3(4) . . . . ?
C12B C13B C14B N4 -179.7(3) . . . . ?
C18A C19A C20A N2 -178.0(2) . . . . ?
C18A C19A C20A C15A -56.1(3) . . . . ?

loop_
_exptl_oxdiff_crystal_face_indexfrac_h
_exptl_oxdiff_crystal_face_indexfrac_k
_exptl_oxdiff_crystal_face_indexfrac_l
_exptl_oxdiff_crystal_face_x
_exptl_oxdiff_crystal_face_y
_exptl_oxdiff_crystal_face_z
0.0001 -4.9995 -3.9965 -0.0756 0.0556 -0.6699
-0.0001 4.9995 3.9965 0.0756 -0.0556 0.6699
-4.9924 -1.9997 2.0023 -0.9249 0.0899 0.0837
4.9924 1.9997 -2.0023 0.9249 -0.0899 -0.0837
-0.9996 0.9978 -0.9979 -0.1023 0.2126 0.0262
0.9996 -0.9978 0.9979 0.1023 -0.2126 -0.0262
0.9952 3.9934 -4.9953 0.4220 0.5658 -0.0632
-0.9952 -3.9934 4.9953 -0.4220 -0.5658 0.0632
-2.9928 -3.9946 4.9972 -0.7447 -0.4186 0.1020
2.9924 4.9938 -4.9970 0.7794 0.4742 -0.0246
